data_7230590
loop_
_publ_author_name
'Saunders, Lucy K.'
'Nowell, Harriott'
'Spencer, Helen C. E.'
'Hatcher, Lauren E.'
'Shepherd, Helena J.'
'Thomas, Lynne H.'
'Jones, Charlotte L.'
'Teat, Simon J.'
'Raithby, Paul R.'
'Wilson, Chick C.'

_publ_section_title
;
 Tuning charge-assisted and weak hydrogen bonds in molecular complexes of
 the proton sponge DMAN by acid co-former substitution
;
_journal_issue 22
_journal_name_full CrystEngComm
_journal_page_first 3074
_journal_paper_doi 10.1039/C8CE00443A
_journal_volume 20
_journal_year 2018
_chemical_formula_moiety 'C14 H19 N2, C8 H4 N1 O6'
_chemical_formula_sum 'C22 H23 N3 O6'
_chemical_formula_weight 425.43
_chemical_name_systematic 'DMAN 5-nitro-3-benzoate benzoic acid '
_space_group_crystal_system monoclinic
_space_group_IT_number 14
_space_group_name_Hall '-P 2ybc'
_space_group_name_H-M_alt 'P 1 21/c 1'
_symmetry_space_group_name_Hall '-P 2ybc'
_symmetry_space_group_name_H-M 'P 1 21/c 1'
_atom_sites_solution_hydrogens difmap
_atom_sites_solution_primary direct
_audit_creation_method SHELXL-2016/6
_audit_update_record
;
2018-03-22 deposited with the CCDC.
2018-05-08 downloaded from the CCDC.
;
_cell_angle_alpha 90
_cell_angle_beta 99.229(2)
_cell_angle_gamma 90
_cell_formula_units_Z 4
_cell_length_a 7.4488(3)
_cell_length_b 16.1665(7)
_cell_length_c 16.8622(8)
_cell_measurement_reflns_used 9157
_cell_measurement_temperature 100
_cell_measurement_theta_max 43.89
_cell_measurement_theta_min 2.19
_cell_volume 2004.28(15)
_computing_cell_refinement 'Bruker SAINT'
_computing_data_collection 'Bruker APEX2'
_computing_data_reduction 'Bruker SAINT'
_computing_structure_refinement 'SHELXL-2016/6 (Sheldrick, 2016)'
_computing_structure_solution 'SHELXS-2013 (Sheldrick, 2013)'
_diffrn_ambient_temperature 100
_diffrn_detector 'CMOS Detector'
_diffrn_detector_type 'Bruker Photon 100 CMOS Detector'
_diffrn_measured_fraction_theta_full 1.000
_diffrn_measured_fraction_theta_max 0.998
_diffrn_measurement_device 'three-circle diffractometer'
_diffrn_measurement_device_type 'Bruker AXS D8'
_diffrn_measurement_method '\f and \w scans'
_diffrn_radiation_monochromator synchrotron
_diffrn_radiation_type synchrotron
_diffrn_radiation_wavelength 0.8856
_diffrn_reflns_av_R_equivalents 0.0328
_diffrn_reflns_av_unetI/netI 0.0325
_diffrn_reflns_Laue_measured_fraction_full 1.000
_diffrn_reflns_Laue_measured_fraction_max 0.998
_diffrn_reflns_limit_h_max 11
_diffrn_reflns_limit_h_min -11
_diffrn_reflns_limit_k_max 24
_diffrn_reflns_limit_k_min -24
_diffrn_reflns_limit_l_max 25
_diffrn_reflns_limit_l_min -25
_diffrn_reflns_number 37365
_diffrn_reflns_point_group_measured_fraction_full 1.000
_diffrn_reflns_point_group_measured_fraction_max 0.998
_diffrn_reflns_theta_full 32.097
_diffrn_reflns_theta_max 42.136
_diffrn_reflns_theta_min 2.188
_exptl_absorpt_coefficient_mu 0.136
_exptl_absorpt_correction_T_max 0.7487
_exptl_absorpt_correction_T_min 0.6944
_exptl_absorpt_correction_type multi-scan
_exptl_absorpt_process_details
;
SADABS-2014/5 - Bruker AXS area detector scaling and absorption correction  
;
_exptl_crystal_colour colourless
_exptl_crystal_density_diffrn 1.410
_exptl_crystal_description plate
_exptl_crystal_F_000 896
_exptl_crystal_recrystallization_method 'slow evaporation from methanol solvent at 30 degreesC'
_exptl_crystal_size_max 0.2
_exptl_crystal_size_mid 0.1
_exptl_crystal_size_min 0.1
_refine_diff_density_max 0.463
_refine_diff_density_min -0.281
_refine_diff_density_rms 0.059
_refine_ls_extinction_method none
_refine_ls_goodness_of_fit_ref 1.024
_refine_ls_hydrogen_treatment refall
_refine_ls_matrix_type full
_refine_ls_number_parameters 372
_refine_ls_number_reflns 7291
_refine_ls_number_restraints 0
_refine_ls_restrained_S_all 1.024
_refine_ls_R_factor_all 0.0636
_refine_ls_R_factor_gt 0.0455
_refine_ls_shift/su_max 0.001
_refine_ls_shift/su_mean 0.000
_refine_ls_structure_factor_coef Fsqd
_refine_ls_weighting_details 'w=1/[\s^2^(Fo^2^)+(0.0676P)^2^+0.4928P] where P=(Fo^2^+2Fc^2^)/3'
_refine_ls_weighting_scheme calc
_refine_ls_wR_factor_gt 0.1134
_refine_ls_wR_factor_ref 0.1232
_reflns_Friedel_coverage 0.000
_reflns_number_gt 5697
_reflns_number_total 7291
_reflns_threshold_expression 'I > 2\s(I)'
_cod_data_source_file c8ce00443a2.cif
_cod_data_source_block complex_8
_cod_depositor_comments 'Adding full bibliography for 7230587--7230595.cif.'
_cod_database_code 7230590
_shelx_shelxl_version_number 2016/6
_shelx_space_group_comment
;
The symmetry employed for this shelxl refinement is uniquely defined
by the following loop, which should always be used as a source of
symmetry information in preference to the above space-group names.
They are only intended as comments.
;

loop_
_space_group_symop_operation_xyz
'x, y, z'
'-x, y+1/2, -z+1/2'
'-x, -y, -z'
'x, -y-1/2, z-1/2'

loop_
_atom_site_label
_atom_site_type_symbol
_atom_site_fract_x
_atom_site_fract_y
_atom_site_fract_z
_atom_site_U_iso_or_equiv
_atom_site_adp_type
_atom_site_occupancy
_atom_site_site_symmetry_order
_atom_site_calc_flag
H21 H 0.183(2) 1.0753(9) -0.0830(9) 0.022(4) Uiso 1 1 d
H23 H -0.0326(19) 1.2356(9) 0.0619(9) 0.018(3) Uiso 1 1 d
H20 H 0.241(2) 1.0304(10) 0.1587(9) 0.024(4) Uiso 1 1 d
H22 H 0.029(3) 1.2339(14) -0.2020(14) 0.063(6) Uiso 1 1 d
O5 O 0.07136(11) 1.19922(5) -0.15450(4) 0.01730(16) Uani 1 1 d
O1 O 0.16134(12) 1.11942(5) 0.26410(5) 0.02070(17) Uani 1 1 d
O3 O 0.33225(12) 0.94381(5) -0.04373(5) 0.02248(18) Uani 1 1 d
C18 C 0.22108(14) 1.04258(6) 0.03594(6) 0.01305(18) Uani 1 1 d
C16 C 0.06551(14) 1.16309(6) -0.02016(6) 0.01235(17) Uani 1 1 d
C21 C 0.10123(13) 1.13712(6) 0.12300(6) 0.01232(17) Uani 1 1 d
O2 O -0.00889(12) 1.22741(5) 0.21506(5) 0.02119(17) Uani 1 1 d
O4 O 0.38055(14) 0.92525(5) 0.08512(5) 0.0276(2) Uani 1 1 d
C20 C 0.19507(14) 1.06435(6) 0.11264(6) 0.01328(18) Uani 1 1 d
C19 C 0.08325(14) 1.16210(6) 0.20817(6) 0.01420(18) Uani 1 1 d
O6 O -0.11695(12) 1.27012(5) -0.08806(5) 0.02415(19) Uani 1 1 d
C22 C 0.03388(14) 1.18549(6) 0.05649(6) 0.01273(18) Uani 1 1 d
C17 C 0.16140(14) 1.09095(6) -0.03078(6) 0.01348(18) Uani 1 1 d
C15 C -0.00293(14) 1.21719(6) -0.09118(6) 0.01404(18) Uani 1 1 d
N3 N 0.31786(13) 0.96522(6) 0.02492(6) 0.01714(18) Uani 1 1 d
H2 H 0.8156(19) 1.0914(9) 0.4101(9) 0.018(3) Uiso 1 1 d
H8 H 0.511(2) 1.0816(10) 0.2795(9) 0.022(4) Uiso 1 1 d
H3 H 0.854(2) 1.0786(10) 0.5536(10) 0.028(4) Uiso 1 1 d
H6 H 0.470(2) 0.7159(10) 0.5161(10) 0.028(4) Uiso 1 1 d
H7 H 0.396(2) 0.7309(10) 0.3757(9) 0.024(4) Uiso 1 1 d
H15 H 0.207(2) 0.8425(10) 0.2884(10) 0.026(4) Uiso 1 1 d
H12 H 0.848(2) 0.9565(11) 0.2177(10) 0.031(4) Uiso 1 1 d
H9 H 0.609(2) 1.0615(10) 0.2053(10) 0.028(4) Uiso 1 1 d
H5 H 0.633(2) 0.8188(10) 0.5985(10) 0.028(4) Uiso 1 1 d
H14 H 0.2485(19) 0.8919(9) 0.2111(9) 0.020(4) Uiso 1 1 d
H13 H 0.894(2) 0.9033(10) 0.2984(10) 0.026(4) Uiso 1 1 d
H16 H 0.266(2) 0.9366(11) 0.2998(10) 0.031(4) Uiso 1 1 d
H4 H 0.770(2) 0.9545(10) 0.6099(10) 0.025(4) Uiso 1 1 d
H11 H 0.953(2) 1.0009(9) 0.2963(9) 0.021(4) Uiso 1 1 d
H10 H 0.719(2) 1.1099(11) 0.2801(10) 0.030(4) Uiso 1 1 d
H18 H 0.485(2) 0.8045(10) 0.1792(11) 0.031(4) Uiso 1 1 d
H17 H 0.429(3) 0.7417(12) 0.2421(11) 0.040(5) Uiso 1 1 d
H19 H 0.636(3) 0.7710(12) 0.2495(12) 0.044(5) Uiso 1 1 d
H1 H 0.560(3) 0.9179(14) 0.2754(13) 0.061(6) Uiso 1 1 d
N1 N 0.47401(12) 0.85751(5) 0.28644(5) 0.01261(16) Uani 1 1 d
N2 N 0.68339(11) 0.98490(5) 0.29854(5) 0.01251(16) Uani 1 1 d
C8 C 0.69364(13) 0.98052(6) 0.38575(6) 0.01183(17) Uani 1 1 d
C9 C 0.62907(13) 0.90677(6) 0.41860(6) 0.01140(17) Uani 1 1 d
C10 C 0.66181(14) 0.89745(6) 0.50377(6) 0.01392(18) Uani 1 1 d
C1 C 0.52895(14) 0.84309(6) 0.37289(6) 0.01283(18) Uani 1 1 d
C7 C 0.77152(14) 1.04297(6) 0.43448(6) 0.01526(19) Uani 1 1 d
C5 C 0.74720(15) 0.96215(7) 0.55250(6) 0.0168(2) Uani 1 1 d
C11 C 0.28101(15) 0.88440(7) 0.26939(7) 0.0187(2) Uani 1 1 d
C4 C 0.60387(15) 0.82452(7) 0.53910(7) 0.0180(2) Uani 1 1 d
C3 C 0.51166(17) 0.76394(7) 0.49270(7) 0.0206(2) Uani 1 1 d
C6 C 0.79598(15) 1.03401(7) 0.51878(7) 0.0176(2) Uani 1 1 d
C2 C 0.47094(16) 0.77383(7) 0.40864(7) 0.0185(2) Uani 1 1 d
C14 C 0.85989(15) 0.95986(8) 0.27562(7) 0.0199(2) Uani 1 1 d
C13 C 0.62460(17) 1.06607(7) 0.26327(7) 0.0202(2) Uani 1 1 d
C12 C 0.5093(2) 0.78691(8) 0.23477(7) 0.0244(2) Uani 1 1 d

loop_
_atom_site_aniso_label
_atom_site_aniso_U_11
_atom_site_aniso_U_22
_atom_site_aniso_U_33
_atom_site_aniso_U_23
_atom_site_aniso_U_13
_atom_site_aniso_U_12
O5 0.0253(4) 0.0173(4) 0.0096(3) 0.0012(3) 0.0038(3) 0.0022(3)
O1 0.0300(4) 0.0203(4) 0.0111(3) 0.0028(3) 0.0012(3) 0.0043(3)
O3 0.0303(5) 0.0185(4) 0.0199(4) -0.0046(3) 0.0080(3) 0.0051(3)
C18 0.0154(4) 0.0099(4) 0.0141(4) -0.0006(3) 0.0030(3) 0.0020(3)
C16 0.0151(4) 0.0114(4) 0.0103(4) 0.0006(3) 0.0015(3) -0.0002(3)
C21 0.0142(4) 0.0123(4) 0.0102(4) -0.0006(3) 0.0013(3) -0.0001(3)
O2 0.0304(4) 0.0211(4) 0.0113(3) -0.0033(3) 0.0012(3) 0.0089(3)
O4 0.0409(5) 0.0205(4) 0.0230(4) 0.0081(3) 0.0100(4) 0.0147(4)
C20 0.0155(4) 0.0127(4) 0.0115(4) 0.0008(3) 0.0015(3) 0.0007(3)
C19 0.0184(5) 0.0142(4) 0.0099(4) -0.0007(3) 0.0018(3) -0.0014(3)
O6 0.0316(5) 0.0222(4) 0.0196(4) 0.0062(3) 0.0073(3) 0.0125(3)
C22 0.0146(4) 0.0125(4) 0.0111(4) -0.0003(3) 0.0020(3) 0.0007(3)
C17 0.0168(5) 0.0130(4) 0.0109(4) -0.0007(3) 0.0032(3) 0.0006(3)
C15 0.0184(5) 0.0126(4) 0.0107(4) 0.0000(3) 0.0013(3) -0.0012(3)
N3 0.0210(4) 0.0130(4) 0.0184(4) 0.0010(3) 0.0061(3) 0.0035(3)
N1 0.0139(4) 0.0106(4) 0.0128(4) -0.0012(3) 0.0006(3) 0.0004(3)
N2 0.0130(4) 0.0126(4) 0.0122(4) 0.0018(3) 0.0029(3) -0.0004(3)
C8 0.0107(4) 0.0126(4) 0.0123(4) 0.0004(3) 0.0021(3) 0.0011(3)
C9 0.0103(4) 0.0114(4) 0.0124(4) 0.0004(3) 0.0015(3) 0.0015(3)
C10 0.0128(4) 0.0164(4) 0.0126(4) 0.0020(3) 0.0021(3) 0.0025(3)
C1 0.0135(4) 0.0112(4) 0.0136(4) 0.0009(3) 0.0016(3) 0.0008(3)
C7 0.0158(5) 0.0135(4) 0.0166(4) -0.0010(3) 0.0031(4) -0.0011(3)
C5 0.0152(5) 0.0227(5) 0.0120(4) -0.0013(4) 0.0005(4) 0.0022(4)
C11 0.0123(4) 0.0216(5) 0.0212(5) 0.0029(4) -0.0002(4) 0.0000(4)
C4 0.0198(5) 0.0198(5) 0.0148(4) 0.0058(4) 0.0039(4) 0.0034(4)
C3 0.0248(5) 0.0162(5) 0.0215(5) 0.0075(4) 0.0062(4) -0.0004(4)
C6 0.0178(5) 0.0191(5) 0.0156(4) -0.0052(4) 0.0013(4) -0.0011(4)
C2 0.0206(5) 0.0142(4) 0.0207(5) 0.0021(4) 0.0032(4) -0.0027(4)
C14 0.0162(5) 0.0274(6) 0.0175(5) -0.0028(4) 0.0070(4) -0.0004(4)
C13 0.0240(6) 0.0156(5) 0.0200(5) 0.0068(4) 0.0003(4) 0.0001(4)
C12 0.0385(7) 0.0150(5) 0.0193(5) -0.0046(4) 0.0032(5) 0.0059(5)

loop_
_atom_type_symbol
_atom_type_description
_atom_type_scat_dispersion_real
_atom_type_scat_dispersion_imag
_atom_type_scat_source
C C 0.0056 0.0026 'International Tables Vol C Tables 4.2.6.8 and 6.1.1.4'
H H 0.0000 0.0000 'International Tables Vol C Tables 4.2.6.8 and 6.1.1.4'
N N 0.0104 0.0054 'International Tables Vol C Tables 4.2.6.8 and 6.1.1.4'
O O 0.0177 0.0098 'International Tables Vol C Tables 4.2.6.8 and 6.1.1.4'

loop_
_geom_angle_atom_site_label_1
_geom_angle_atom_site_label_2
_geom_angle_atom_site_label_3
_geom_angle
C17 C18 C20 122.77(9)
C17 C18 N3 118.56(9)
C20 C18 N3 118.66(9)
C17 C16 C22 120.08(9)
C17 C16 C15 119.96(9)
C22 C16 C15 119.96(9)
C22 C21 C20 119.74(9)
C22 C21 C19 122.49(9)
C20 C21 C19 117.73(9)
C18 C20 C21 118.70(9)
O1 C19 O2 125.96(10)
O1 C19 C21 118.10(9)
O2 C19 C21 115.92(9)
C21 C22 C16 120.42(9)
C18 C17 C16 118.22(9)
O6 C15 O5 125.56(10)
O6 C15 C16 121.73(9)
O5 C15 C16 112.70(9)
O3 N3 O4 123.38(9)
O3 N3 C18 118.50(9)
O4 N3 C18 118.12(9)
C1 N1 C12 114.41(8)
C1 N1 C11 110.23(8)
C12 N1 C11 111.61(9)
C8 N2 C13 114.33(8)
C8 N2 C14 110.06(8)
C13 N2 C14 110.79(9)
C7 C8 C9 121.22(9)
C7 C8 N2 121.08(9)
C9 C8 N2 117.61(8)
C1 C9 C10 117.33(9)
C1 C9 C8 124.95(9)
C10 C9 C8 117.68(9)
C5 C10 C4 120.57(9)
C5 C10 C9 119.65(9)
C4 C10 C9 119.75(9)
C2 C1 C9 121.76(9)
C2 C1 N1 120.52(9)
C9 C1 N1 117.46(8)
C8 C7 C6 120.14(10)
C6 C5 C10 120.71(10)
C3 C4 C10 120.89(10)
C4 C3 C2 120.07(10)
C5 C6 C7 120.38(10)
C1 C2 C3 120.09(10)

loop_
_geom_bond_atom_site_label_1
_geom_bond_atom_site_label_2
_geom_bond_distance
O5 C15 1.3114(12)
O1 C19 1.2361(12)
O3 N3 1.2293(12)
C18 C17 1.3836(14)
C18 C20 1.3836(14)
C18 N3 1.4702(13)
C16 C17 1.3940(14)
C16 C22 1.3982(14)
C16 C15 1.5044(14)
C21 C22 1.3931(14)
C21 C20 1.3936(14)
C21 C19 1.5184(14)
O2 C19 1.2746(13)
O4 N3 1.2304(12)
O6 C15 1.2127(13)
N1 C1 1.4682(13)
N1 C12 1.4846(14)
N1 C11 1.4852(14)
N2 C8 1.4619(13)
N2 C13 1.4778(14)
N2 C14 1.4848(14)
C8 C7 1.3704(14)
C8 C9 1.4301(14)
C9 C1 1.4233(14)
C9 C10 1.4257(14)
C10 C5 1.4162(15)
C10 C4 1.4191(15)
C1 C2 1.3738(14)
C7 C6 1.4114(15)
C5 C6 1.3679(16)
C4 C3 1.3678(17)
C3 C2 1.4102(16)

loop_
_geom_hbond_atom_site_label_D
_geom_hbond_atom_site_label_H
_geom_hbond_atom_site_label_A
_geom_hbond_distance_DH
_geom_hbond_distance_HA
_geom_hbond_distance_DA
_geom_hbond_angle_DHA
_geom_hbond_site_symmetry_A
C7 H2 O6 0.966(15) 2.294(15) 3.1728(14) 150.9(12) 4_686
C13 H8 O1 0.960(15) 2.650(16) 3.5590(15) 158.0(12) .
C11 H15 O2 0.962(16) 2.368(17) 3.2847(14) 159.1(13) 2_545
C11 H14 O4 0.982(15) 2.538(15) 3.3734(15) 142.9(11) .
C14 H11 O1 0.981(15) 2.579(15) 3.4458(15) 147.3(12) 1_655
C12 H18 O4 0.968(18) 2.556(18) 3.3930(15) 144.8(13) .
N1 H1 N2 1.20(2) 1.43(2) 2.5716(12) 155.4(19) .
O5 H22 O2 0.99(2) 1.52(2) 2.4861(11) 166(2) 4_585
